data_4502720
loop_
_publ_author_name
'Chen, Jing'
'Kampf, Jeff W.'
'McNeil, Anne J.'

_publ_section_title
;
 Comparing molecular gelators and nongelators based on solubilities and
 solid-state interactions.
;
_journal_issue 16
_journal_name_full 'Langmuir : the ACS journal of surfaces and colloids'
_journal_page_first 13076
_journal_page_last 13080
_journal_paper_doi 10.1021/la102500u
_journal_volume 26
_journal_year 2010
_chemical_formula_moiety 'C25 H29 N O6'
_chemical_formula_sum 'C25 H29 N O6'
_chemical_formula_weight 439.49
_chemical_name_systematic
;
 ?
;
_space_group_IT_number 15
_symmetry_cell_setting monoclinic
_symmetry_space_group_name_Hall '-C 2yc'
_symmetry_space_group_name_H-M 'C 1 2/c 1'
_atom_sites_solution_hydrogens geom
_atom_sites_solution_primary direct
_atom_sites_solution_secondary difmap
_audit_creation_method SHELXL-97
_cell_angle_alpha 90.00
_cell_angle_beta 91.1360(10)
_cell_angle_gamma 90.00
_cell_formula_units_Z 4
_cell_length_a 14.7391(8)
_cell_length_b 20.7305(11)
_cell_length_c 7.4520(4)
_cell_measurement_reflns_used 9972
_cell_measurement_temperature 85(2)
_cell_measurement_theta_max 23.31
_cell_measurement_theta_min 2.76
_cell_volume 2276.5(2)
_computing_cell_refinement 'Bruker SMART'
_computing_data_collection 'Bruker SMART-APEX'
_computing_data_reduction 'Bruker SAINT'
_computing_molecular_graphics 'Bruker SHELXTL'
_computing_publication_material 'Bruker SHELXTL'
_computing_structure_refinement 'SHELXL-97 (Sheldrick, 2008)'
_computing_structure_solution 'SHELXS-97 (Sheldrick, 2008)'
_diffrn_ambient_temperature 85(2)
_diffrn_measured_fraction_theta_full 1.000
_diffrn_measured_fraction_theta_max 1.000
_diffrn_measurement_device_type 'CCD area detector'
_diffrn_measurement_method 'phi and omega scans'
_diffrn_radiation_monochromator graphite
_diffrn_radiation_source 'fine-focus sealed tube'
_diffrn_radiation_type MoK\a
_diffrn_radiation_wavelength 0.71073
_diffrn_reflns_av_R_equivalents 0.0290
_diffrn_reflns_av_sigmaI/netI 0.0100
_diffrn_reflns_limit_h_max 19
_diffrn_reflns_limit_h_min -19
_diffrn_reflns_limit_k_max 27
_diffrn_reflns_limit_k_min -27
_diffrn_reflns_limit_l_max 9
_diffrn_reflns_limit_l_min -9
_diffrn_reflns_number 50928
_diffrn_reflns_theta_full 28.33
_diffrn_reflns_theta_max 28.33
_diffrn_reflns_theta_min 1.70
_exptl_absorpt_coefficient_mu 0.091
_exptl_absorpt_correction_T_max 0.9909
_exptl_absorpt_correction_T_min 0.9592
_exptl_absorpt_correction_type multi-scan
_exptl_absorpt_process_details
;
  Blessing, R. Acta Cryst. (1995) A51 33-38.
  Sheldrick, G.  SADABS (Version 2008/1) Bruker AXS area
  detector absorption and other corrections, University of
  Gottingen, Germany 2008.
;
_exptl_crystal_colour colorless
_exptl_crystal_density_diffrn 1.282
_exptl_crystal_density_method 'not measured'
_exptl_crystal_description needle
_exptl_crystal_F_000 936
_exptl_crystal_size_max 0.46
_exptl_crystal_size_mid 0.12
_exptl_crystal_size_min 0.10
_refine_diff_density_max 0.406
_refine_diff_density_min -0.282
_refine_diff_density_rms 0.048
_refine_ls_extinction_method none
_refine_ls_goodness_of_fit_ref 1.033
_refine_ls_hydrogen_treatment constr
_refine_ls_matrix_type full
_refine_ls_number_parameters 152
_refine_ls_number_reflns 2833
_refine_ls_number_restraints 0
_refine_ls_restrained_S_all 1.033
_refine_ls_R_factor_all 0.0415
_refine_ls_R_factor_gt 0.0375
_refine_ls_shift/su_max 0.001
_refine_ls_shift/su_mean 0.000
_refine_ls_structure_factor_coef Fsqd
_refine_ls_weighting_details 'calc w=1/[\s^2^(Fo^2^)+(0.0585P)^2^+1.3749P] where P=(Fo^2^+2Fc^2^)/3'
_refine_ls_weighting_scheme calc
_refine_ls_wR_factor_gt 0.0993
_refine_ls_wR_factor_ref 0.1036
_reflns_number_gt 2533
_reflns_number_total 2833
_reflns_threshold_expression >2sigma(I)
_cod_data_source_file la102500u_si_003.cif
_cod_data_source_block ipr
_cod_depositor_comments
;
The following automatic conversions were performed:

'_symmetry_cell_setting' value 'Monoclinic' changed to 'monoclinic'
according to /home/saulius/struct/CIF-dictionaries/cif_core.dic
dictionary named 'cif_core.dic' version 2.4.2 from 2011-04-26.

Automatic conversion script
Id: cif_fix_values 1715 2011-07-08 13:25:40Z adriana 
;
_cod_original_sg_symbol_H-M C2/c
_cod_database_code 4502720

loop_
_symmetry_equiv_pos_as_xyz
'x, y, z'
'-x, y, -z+1/2'
'x+1/2, y+1/2, z'
'-x+1/2, y+1/2, -z+1/2'
'-x, -y, -z'
'x, -y, z-1/2'
'-x+1/2, -y+1/2, -z'
'x+1/2, -y+1/2, z-1/2'

loop_
_atom_site_label
_atom_site_type_symbol
_atom_site_fract_x
_atom_site_fract_y
_atom_site_fract_z
_atom_site_U_iso_or_equiv
_atom_site_adp_type
_atom_site_occupancy
_atom_site_symmetry_multiplicity
_atom_site_calc_flag
_atom_site_refinement_flags
N1 N 1.0000 0.02356(5) 0.7500 0.0177(2) Uani 1 2 d S
O1 O 0.78217(5) 0.15207(4) 0.91677(11) 0.02755(19) Uani 1 1 d .
O2 O 0.89947(5) 0.18927(3) 1.08668(9) 0.01925(17) Uani 1 1 d .
O3 O 0.85185(5) 0.48458(3) 0.88682(10) 0.02043(17) Uani 1 1 d .
C1 C 0.93491(6) 0.05623(4) 0.83495(12) 0.01728(19) Uani 1 1 d .
C2 C 0.93400(6) 0.12378(4) 0.84235(12) 0.01676(19) Uani 1 1 d .
C3 C 1.0000 0.15874(6) 0.7500 0.0167(3) Uani 1 2 d S
C4 C 0.86303(7) 0.01622(5) 0.92186(14) 0.0206(2) Uani 1 1 d .
H4A H 0.8076 0.0170 0.8472 0.031 Uiso 1 1 calc R
H4B H 0.8502 0.0339 1.0407 0.031 Uiso 1 1 calc R
H4C H 0.8844 -0.0283 0.9344 0.031 Uiso 1 1 calc R
C5 C 0.86246(7) 0.15669(4) 0.94912(13) 0.0183(2) Uani 1 1 d .
C6 C 0.83667(7) 0.21745(5) 1.21627(13) 0.0208(2) Uani 1 1 d .
H6A H 0.7789 0.2305 1.1537 0.025 Uiso 1 1 calc R
C7 C 0.81786(9) 0.16624(6) 1.35527(16) 0.0314(3) Uani 1 1 d .
H7A H 0.7873 0.1295 1.2975 0.047 Uiso 1 1 calc R
H7B H 0.7789 0.1842 1.4478 0.047 Uiso 1 1 calc R
H7C H 0.8752 0.1518 1.4105 0.047 Uiso 1 1 calc R
C8 C 0.88385(7) 0.27621(5) 1.29389(15) 0.0254(2) Uani 1 1 d .
H8A H 0.9390 0.2628 1.3594 0.038 Uiso 1 1 calc R
H8B H 0.8431 0.2983 1.3761 0.038 Uiso 1 1 calc R
H8C H 0.9000 0.3056 1.1965 0.038 Uiso 1 1 calc R
C9 C 1.0000 0.22779(7) 0.7500 0.0181(3) Uani 1 2 d S
C10 C 1.0000 0.28559(6) 0.7500 0.0180(3) Uani 1 2 d S
C11 C 1.0000 0.35497(6) 0.7500 0.0168(3) Uani 1 2 d S
C12 C 0.92669(6) 0.38815(5) 0.82295(12) 0.01762(19) Uani 1 1 d .
H12A H 0.8777 0.3653 0.8740 0.021 Uiso 1 1 calc R
C13 C 0.92688(6) 0.45552(5) 0.81929(12) 0.01674(19) Uani 1 1 d .
C14 C 1.0000 0.48957(6) 0.7500 0.0168(3) Uani 1 2 d S
H14A H 1.0000 0.5354 0.7500 0.020 Uiso 1 2 calc SR
C15 C 0.84630(7) 0.55341(5) 0.87147(14) 0.0211(2) Uani 1 1 d .
H15A H 0.8968 0.5732 0.9390 0.032 Uiso 1 1 calc R
H15B H 0.7887 0.5683 0.9200 0.032 Uiso 1 1 calc R
H15C H 0.8496 0.5658 0.7448 0.032 Uiso 1 1 calc R

loop_
_atom_site_aniso_label
_atom_site_aniso_U_11
_atom_site_aniso_U_22
_atom_site_aniso_U_33
_atom_site_aniso_U_23
_atom_site_aniso_U_13
_atom_site_aniso_U_12
N1 0.0219(5) 0.0141(5) 0.0170(5) 0.000 0.0005(4) 0.000
O1 0.0211(4) 0.0255(4) 0.0360(4) -0.0073(3) -0.0024(3) 0.0031(3)
O2 0.0199(3) 0.0201(3) 0.0178(3) -0.0028(2) 0.0035(3) 0.0010(3)
O3 0.0216(3) 0.0145(3) 0.0255(4) -0.0002(3) 0.0066(3) 0.0020(2)
C1 0.0209(4) 0.0149(4) 0.0159(4) 0.0009(3) -0.0013(3) -0.0002(3)
C2 0.0200(4) 0.0149(4) 0.0154(4) -0.0003(3) -0.0007(3) 0.0008(3)
C3 0.0206(6) 0.0136(6) 0.0158(6) 0.000 -0.0019(5) 0.000
C4 0.0233(5) 0.0163(4) 0.0222(5) 0.0030(3) 0.0027(4) -0.0007(3)
C5 0.0225(4) 0.0130(4) 0.0195(4) 0.0017(3) 0.0010(3) 0.0008(3)
C6 0.0212(4) 0.0200(5) 0.0214(5) -0.0010(4) 0.0070(4) 0.0038(4)
C7 0.0398(6) 0.0270(5) 0.0280(5) 0.0039(4) 0.0148(5) 0.0012(5)
C8 0.0279(5) 0.0235(5) 0.0249(5) -0.0056(4) 0.0058(4) 0.0024(4)
C9 0.0207(6) 0.0171(6) 0.0166(6) 0.000 0.0014(5) 0.000
C10 0.0209(6) 0.0165(6) 0.0167(6) 0.000 0.0015(5) 0.000
C11 0.0213(6) 0.0130(6) 0.0160(6) 0.000 -0.0004(5) 0.000
C12 0.0209(4) 0.0147(4) 0.0173(4) 0.0006(3) 0.0017(3) -0.0019(3)
C13 0.0189(4) 0.0156(4) 0.0157(4) -0.0008(3) 0.0012(3) 0.0016(3)
C14 0.0204(6) 0.0124(5) 0.0176(6) 0.000 0.0006(5) 0.000
C15 0.0246(5) 0.0146(4) 0.0242(5) -0.0008(3) 0.0031(4) 0.0034(3)

loop_
_atom_type_symbol
_atom_type_description
_atom_type_scat_dispersion_real
_atom_type_scat_dispersion_imag
_atom_type_scat_source
C C 0.0033 0.0016 'International Tables Vol C Tables 4.2.6.8 and 6.1.1.4'
H H 0.0000 0.0000 'International Tables Vol C Tables 4.2.6.8 and 6.1.1.4'
N N 0.0061 0.0033 'International Tables Vol C Tables 4.2.6.8 and 6.1.1.4'
O O 0.0106 0.0060 'International Tables Vol C Tables 4.2.6.8 and 6.1.1.4'

loop_
_geom_angle_atom_site_label_1
_geom_angle_atom_site_label_2
_geom_angle_atom_site_label_3
_geom_angle
_geom_angle_site_symmetry_1
_geom_angle_site_symmetry_3
C1 N1 C1 119.45(11) 2_756 .
C5 O2 C6 116.86(7) . .
C13 O3 C15 117.09(7) . .
N1 C1 C2 121.99(9) . .
N1 C1 C4 116.19(8) . .
C2 C1 C4 121.82(8) . .
C1 C2 C3 119.29(9) . .
C1 C2 C5 118.90(8) . .
C3 C2 C5 121.81(8) . .
C2 C3 C2 117.85(11) . 2_756
C2 C3 C9 121.07(6) . .
C2 C3 C9 121.07(6) 2_756 .
O1 C5 O2 125.28(9) . .
O1 C5 C2 123.76(9) . .
O2 C5 C2 110.92(8) . .
O2 C6 C8 106.28(8) . .
O2 C6 C7 107.27(8) . .
C8 C6 C7 113.11(9) . .
C10 C9 C3 180.000(1) . .
C9 C10 C11 180.000(1) . .
C12 C11 C12 121.14(12) 2_756 .
C12 C11 C10 119.43(6) 2_756 .
C12 C11 C10 119.43(6) . .
C13 C12 C11 118.81(9) . .
O3 C13 C14 123.40(9) . .
O3 C13 C12 115.62(8) . .
C14 C13 C12 120.97(9) . .
C13 C14 C13 119.24(12) . 2_756

loop_
_geom_bond_atom_site_label_1
_geom_bond_atom_site_label_2
_geom_bond_distance
_geom_bond_site_symmetry_2
N1 C1 1.3430(11) 2_756
N1 C1 1.3430(11) .
O1 C5 1.2067(13) .
O2 C5 1.3351(12) .
O2 C6 1.4718(11) .
O3 C13 1.3642(11) .
O3 C15 1.4337(11) .
C1 C2 1.4016(13) .
C1 C4 1.5024(13) .
C2 C3 1.4041(11) .
C2 C5 1.4979(13) .
C3 C2 1.4041(11) 2_756
C3 C9 1.4316(17) .
C6 C8 1.5120(14) .
C6 C7 1.5127(14) .
C9 C10 1.1982(19) .
C10 C11 1.4383(17) .
C11 C12 1.3997(11) 2_756
C11 C12 1.3997(11) .
C12 C13 1.3969(12) .
C13 C14 1.3960(11) .
C14 C13 1.3959(11) 2_756
